data_7153468
loop_
_publ_author_name
'Selvakumar, Jayaraman'
'Makriyannis, Alexandros'
'Ramanathan, Chinnasamy Ramaraj'

_publ_section_title
;
 An unusual reactivity of BBr(3): Accessing tetrahydroisoquinoline units
 from N-phenethylimides.
;
_journal_issue 18
_journal_name_full 'Organic &amp; biomolecular chemistry'
_journal_page_first 4056
_journal_page_last 4058
_journal_paper_doi 10.1039/c0ob00269k
_journal_volume 8
_journal_year 2010
_chemical_formula_moiety 'C18 H17 N O4'
_chemical_formula_sum 'C18 H17 N O4'
_chemical_formula_weight 311.33
_chemical_melting_point 471
_chemical_name_common
;12b-Hydroxy-3,4-dimethoxy-5,12b-dihydro-6H-isoindolo(1,2-
a)isoquinolin-8-one
;
_chemical_name_systematic
;
12b-Hydroxy-3,4-dimethoxy-5,12b-dihydro-6H-isoindolo[1,2-a]isoquinolin-8-one
;
_space_group_IT_number 2
_symmetry_cell_setting triclinic
_symmetry_space_group_name_Hall '-P 1'
_symmetry_space_group_name_H-M 'P -1'
_atom_sites_solution_hydrogens geom
_atom_sites_solution_primary direct
_atom_sites_solution_secondary difmap
_audit_creation_method SHELXL-97
_cell_angle_alpha 102.552(2)
_cell_angle_beta 95.117(2)
_cell_angle_gamma 102.507(2)
_cell_formula_units_Z 2
_cell_length_a 8.0395(2)
_cell_length_b 8.2771(3)
_cell_length_c 11.8814(3)
_cell_measurement_reflns_used 7830
_cell_measurement_temperature 293(2)
_cell_measurement_theta_max 30.42
_cell_measurement_theta_min 2.55
_cell_volume 745.68(4)
_computing_cell_refinement 'APEX2/SAINT (Bruker, 2004)'
_computing_data_collection 'APEX2 (Bruker, 2004)'
_computing_data_reduction 'SAINT/XPREP (Bruker, 2004)'
_computing_molecular_graphics 'ORTEP3 (Farrugia, 1997) and Mercury (Bruno et al., 2002)'
_computing_publication_material 'SHELXL-97 (Sheldrick, 1997)'
_computing_structure_refinement 'SHELXL-97 (Sheldrick, 1997)'
_computing_structure_solution 'SHELXL-97 (Sheldrick, 1997)'
_diffrn_ambient_temperature 293(2)
_diffrn_measured_fraction_theta_full 0.994
_diffrn_measured_fraction_theta_max 0.994
_diffrn_measurement_device_type 'Bruker AXS Kappa Apex2 CCD Diffractometer'
_diffrn_measurement_method '\w and \f scan'
_diffrn_radiation_monochromator graphite
_diffrn_radiation_source 'fine-focus sealed tube'
_diffrn_radiation_type MoK\a
_diffrn_radiation_wavelength 0.71073
_diffrn_reflns_av_R_equivalents 0.0256
_diffrn_reflns_av_sigmaI/netI 0.0215
_diffrn_reflns_limit_h_max 11
_diffrn_reflns_limit_h_min -11
_diffrn_reflns_limit_k_max 11
_diffrn_reflns_limit_k_min -11
_diffrn_reflns_limit_l_max 16
_diffrn_reflns_limit_l_min -16
_diffrn_reflns_number 18825
_diffrn_reflns_theta_full 30.48
_diffrn_reflns_theta_max 30.48
_diffrn_reflns_theta_min 2.60
_exptl_absorpt_coefficient_mu 0.098
_exptl_absorpt_correction_T_max 0.9844
_exptl_absorpt_correction_T_min 0.9767
_exptl_absorpt_correction_type multi-scan
_exptl_absorpt_process_details 'SADABS (Bruker 1999)'
_exptl_crystal_colour colorless
_exptl_crystal_density_diffrn 1.387
_exptl_crystal_density_method 'not measured'
_exptl_crystal_description block
_exptl_crystal_F_000 328
_exptl_crystal_size_max 0.24
_exptl_crystal_size_mid 0.20
_exptl_crystal_size_min 0.16
_refine_diff_density_max 0.246
_refine_diff_density_min -0.221
_refine_diff_density_rms 0.046
_refine_ls_extinction_method none
_refine_ls_goodness_of_fit_ref 1.041
_refine_ls_hydrogen_treatment constr
_refine_ls_matrix_type full
_refine_ls_number_parameters 208
_refine_ls_number_reflns 4525
_refine_ls_number_restraints 0
_refine_ls_restrained_S_all 1.041
_refine_ls_R_factor_all 0.0590
_refine_ls_R_factor_gt 0.0440
_refine_ls_shift/su_max 0.000
_refine_ls_shift/su_mean 0.000
_refine_ls_structure_factor_coef Fsqd
_refine_ls_weighting_details 'calc w=1/[\s^2^(Fo^2^)+(0.0661P)^2^+0.1102P] where P=(Fo^2^+2Fc^2^)/3'
_refine_ls_weighting_scheme calc
_refine_ls_wR_factor_gt 0.1180
_refine_ls_wR_factor_ref 0.1291
_reflns_number_gt 3493
_reflns_number_total 4525
_reflns_threshold_expression >2sigma(I)
_cod_data_source_file c0ob00269k.txt
_cod_data_source_block jsiii162
_cod_depositor_comments
;
The following automatic conversions were performed:

'_symmetry_cell_setting' value 'Triclinic' changed to 'triclinic'
according to /home/saulius/struct/CIF-dictionaries/cif_core.dic
dictionary named 'cif_core.dic' version 2.4.2 from 2011-04-26.

Automatic conversion script
Id: cif_fix_values 1891 2012-01-12 08:04:46Z andrius 
;
_cod_database_code 7153468

loop_
_symmetry_equiv_pos_as_xyz
'x, y, z'
'-x, -y, -z'

loop_
_atom_site_label
_atom_site_type_symbol
_atom_site_fract_x
_atom_site_fract_y
_atom_site_fract_z
_atom_site_U_iso_or_equiv
_atom_site_adp_type
_atom_site_occupancy
_atom_site_symmetry_multiplicity
_atom_site_calc_flag
_atom_site_refinement_flags
C6 C 0.17700(14) 0.77925(14) 0.81698(9) 0.0320(2) Uani 1 1 d .
N1 N 0.03132(12) 0.90140(13) 0.64431(8) 0.0356(2) Uani 1 1 d .
O2 O 0.23971(11) 0.79095(11) 0.54378(7) 0.0397(2) Uani 1 1 d .
H2 H 0.2023 0.8148 0.4846 0.060 Uiso 1 1 calc R
C4 C 0.42639(15) 0.75287(14) 0.93634(9) 0.0355(2) Uani 1 1 d .
C1 C 0.28663(13) 0.85638(13) 0.74826(9) 0.0305(2) Uani 1 1 d .
C16 C 0.21476(14) 0.90810(14) 0.64265(9) 0.0317(2) Uani 1 1 d .
O3 O 0.13884(11) 0.64479(11) 0.97306(7) 0.0428(2) Uani 1 1 d .
O4 O 0.48198(12) 0.69676(12) 1.02886(8) 0.0467(2) Uani 1 1 d .
O1 O -0.15652(11) 1.07451(13) 0.64651(7) 0.0456(2) Uani 1 1 d .
C15 C 0.28349(15) 1.09237(14) 0.63854(9) 0.0335(2) Uani 1 1 d .
C2 C 0.46220(15) 0.87921(15) 0.77389(10) 0.0362(2) Uani 1 1 d .
H2A H 0.5346 0.9295 0.7277 0.043 Uiso 1 1 calc R
C3 C 0.53268(15) 0.82851(16) 0.86736(11) 0.0386(2) Uani 1 1 d .
H3 H 0.6514 0.8454 0.8836 0.046 Uiso 1 1 calc R
C10 C 0.14952(15) 1.17323(14) 0.63946(9) 0.0346(2) Uani 1 1 d .
C5 C 0.24887(14) 0.72902(14) 0.91089(9) 0.0334(2) Uani 1 1 d .
C9 C -0.01080(15) 1.05045(15) 0.64444(9) 0.0349(2) Uani 1 1 d .
C7 C -0.01623(15) 0.74752(18) 0.79294(11) 0.0418(3) Uani 1 1 d .
H7A H -0.0538 0.8328 0.8477 0.050 Uiso 1 1 calc R
H7B H -0.0685 0.6365 0.8048 0.050 Uiso 1 1 calc R
C8 C -0.07717(15) 0.75381(17) 0.66968(11) 0.0415(3) Uani 1 1 d .
H8A H -0.0700 0.6508 0.6149 0.050 Uiso 1 1 calc R
H8B H -0.1961 0.7619 0.6627 0.050 Uiso 1 1 calc R
C11 C 0.17513(19) 1.34181(16) 0.63459(11) 0.0444(3) Uani 1 1 d .
H11 H 0.0847 1.3955 0.6370 0.053 Uiso 1 1 calc R
C12 C 0.3392(2) 1.42846(17) 0.62606(13) 0.0530(3) Uani 1 1 d .
H12 H 0.3604 1.5423 0.6229 0.064 Uiso 1 1 calc R
C14 C 0.44652(17) 1.17745(17) 0.62826(12) 0.0447(3) Uani 1 1 d .
H14 H 0.5367 1.1234 0.6255 0.054 Uiso 1 1 calc R
C13 C 0.4720(2) 1.34633(18) 0.62216(13) 0.0536(3) Uani 1 1 d .
H13 H 0.5813 1.4059 0.6153 0.064 Uiso 1 1 calc R
C18 C 0.66098(19) 0.70934(19) 1.05312(13) 0.0523(3) Uani 1 1 d .
H18A H 0.6831 0.6656 1.1200 0.079 Uiso 1 1 calc R
H18B H 0.7228 0.8267 1.0686 0.079 Uiso 1 1 calc R
H18C H 0.6982 0.6442 0.9872 0.079 Uiso 1 1 calc R
C17 C 0.1399(2) 0.7326(2) 1.08998(12) 0.0578(4) Uani 1 1 d .
H17A H 0.0592 0.6633 1.1255 0.087 Uiso 1 1 calc R
H17B H 0.1080 0.8381 1.0910 0.087 Uiso 1 1 calc R
H17C H 0.2532 0.7558 1.1325 0.087 Uiso 1 1 calc R

loop_
_atom_site_aniso_label
_atom_site_aniso_U_11
_atom_site_aniso_U_22
_atom_site_aniso_U_33
_atom_site_aniso_U_23
_atom_site_aniso_U_13
_atom_site_aniso_U_12
C6 0.0286(5) 0.0324(5) 0.0368(5) 0.0107(4) 0.0065(4) 0.0080(4)
N1 0.0274(5) 0.0414(5) 0.0435(5) 0.0166(4) 0.0065(4) 0.0131(4)
O2 0.0473(5) 0.0417(4) 0.0373(4) 0.0117(3) 0.0095(3) 0.0223(4)
C4 0.0373(6) 0.0324(5) 0.0366(5) 0.0099(4) -0.0011(4) 0.0089(4)
C1 0.0287(5) 0.0307(5) 0.0361(5) 0.0115(4) 0.0071(4) 0.0113(4)
C16 0.0285(5) 0.0351(5) 0.0370(5) 0.0136(4) 0.0086(4) 0.0131(4)
O3 0.0454(5) 0.0421(5) 0.0377(4) 0.0154(3) 0.0064(3) -0.0023(4)
O4 0.0440(5) 0.0531(5) 0.0462(5) 0.0226(4) -0.0028(4) 0.0116(4)
O1 0.0377(5) 0.0660(6) 0.0439(4) 0.0180(4) 0.0094(3) 0.0295(4)
C15 0.0369(6) 0.0345(5) 0.0349(5) 0.0138(4) 0.0087(4) 0.0144(4)
C2 0.0301(5) 0.0388(6) 0.0444(6) 0.0171(4) 0.0080(4) 0.0101(4)
C3 0.0283(5) 0.0415(6) 0.0478(6) 0.0152(5) 0.0018(4) 0.0092(5)
C10 0.0396(6) 0.0382(6) 0.0307(5) 0.0091(4) 0.0053(4) 0.0184(5)
C5 0.0344(6) 0.0301(5) 0.0349(5) 0.0101(4) 0.0053(4) 0.0040(4)
C9 0.0360(6) 0.0464(6) 0.0282(4) 0.0112(4) 0.0055(4) 0.0201(5)
C7 0.0283(6) 0.0542(7) 0.0480(6) 0.0230(5) 0.0091(5) 0.0086(5)
C8 0.0282(6) 0.0484(7) 0.0495(6) 0.0192(5) 0.0033(5) 0.0065(5)
C11 0.0559(8) 0.0379(6) 0.0440(6) 0.0091(5) 0.0037(5) 0.0236(6)
C12 0.0699(10) 0.0323(6) 0.0580(8) 0.0144(5) 0.0049(7) 0.0135(6)
C14 0.0403(7) 0.0431(7) 0.0594(7) 0.0229(6) 0.0161(5) 0.0146(5)
C13 0.0526(8) 0.0435(7) 0.0676(9) 0.0242(6) 0.0129(7) 0.0055(6)
C18 0.0488(8) 0.0538(8) 0.0527(7) 0.0153(6) -0.0124(6) 0.0144(6)
C17 0.0616(9) 0.0604(9) 0.0450(7) 0.0101(6) 0.0180(6) -0.0002(7)

loop_
_atom_type_symbol
_atom_type_description
_atom_type_scat_dispersion_real
_atom_type_scat_dispersion_imag
_atom_type_scat_source
C C 0.0033 0.0016 'International Tables Vol C Tables 4.2.6.8 and 6.1.1.4'
H H 0.0000 0.0000 'International Tables Vol C Tables 4.2.6.8 and 6.1.1.4'
N N 0.0061 0.0033 'International Tables Vol C Tables 4.2.6.8 and 6.1.1.4'
O O 0.0106 0.0060 'International Tables Vol C Tables 4.2.6.8 and 6.1.1.4'

loop_
_geom_angle_atom_site_label_1
_geom_angle_atom_site_label_2
_geom_angle_atom_site_label_3
_geom_angle
C5 C6 C1 118.85(10)
C5 C6 C7 118.62(9)
C1 C6 C7 122.53(9)
C9 N1 C8 125.77(10)
C9 N1 C16 114.41(10)
C8 N1 C16 118.45(9)
O4 C4 C3 124.64(11)
O4 C4 C5 116.13(10)
C3 C4 C5 119.23(10)
C2 C1 C6 119.61(10)
C2 C1 C16 119.37(9)
C6 C1 C16 120.96(9)
O2 C16 N1 110.88(9)
O2 C16 C1 106.55(8)
N1 C16 C1 109.77(8)
O2 C16 C15 112.59(8)
N1 C16 C15 100.90(8)
C1 C16 C15 116.12(9)
C5 O3 C17 116.01(9)
C4 O4 C18 117.74(10)
C14 C15 C10 120.38(11)
C14 C15 C16 130.10(10)
C10 C15 C16 109.41(10)
C1 C2 C3 121.18(10)
C4 C3 C2 119.95(11)
C11 C10 C15 121.76(11)
C11 C10 C9 129.39(11)
C15 C10 C9 108.84(10)
O3 C5 C4 120.77(10)
O3 C5 C6 117.91(10)
C4 C5 C6 121.18(10)
O1 C9 N1 125.51(12)
O1 C9 C10 128.07(11)
N1 C9 C10 106.41(9)
C6 C7 C8 112.05(9)
N1 C8 C7 108.34(10)
C10 C11 C12 118.01(12)
C11 C12 C13 120.18(12)
C15 C14 C13 117.88(12)
C12 C13 C14 121.76(13)

loop_
_geom_bond_atom_site_label_1
_geom_bond_atom_site_label_2
_geom_bond_distance
C6 C5 1.3937(15)
C6 C1 1.4008(14)
C6 C7 1.5084(16)
N1 C9 1.3479(15)
N1 C8 1.4455(15)
N1 C16 1.4659(14)
O2 C16 1.4112(13)
C4 O4 1.3594(13)
C4 C3 1.3820(16)
C4 C5 1.3937(17)
C1 C2 1.3797(15)
C1 C16 1.5175(14)
C16 C15 1.5186(15)
O3 C5 1.3739(13)
O3 C17 1.4193(16)
O4 C18 1.4188(17)
O1 C9 1.2316(14)
C15 C14 1.3765(17)
C15 C10 1.3853(15)
C2 C3 1.3870(16)
C10 C11 1.3804(17)
C10 C9 1.4731(17)
C7 C8 1.5178(17)
C11 C12 1.382(2)
C12 C13 1.383(2)
C14 C13 1.3870(19)
